data_1564242
loop_
_publ_author_name
'Yang, Yang'
'Zhu, Bo'
'Zhu, Lei'
'Jiang, Ying'
'Guo, Chun-Ling'
'Gu, Jing'
'ouyang, qin'
'Du, Wei'
'Chen, Ying-Chun'

_publ_section_title
;
 Combining palladium and ammonium halide catalysts for
 Morita&#x2212;Baylis&#x2212;Hillman carbonates of methyl vinyl ketone:
 From 1,4-carbodipoles to ion pairs
;
_journal_name_full 'Chemical Science'
_journal_paper_doi 10.1039/D1SC03517G
_journal_year 2021
_chemical_absolute_configuration ad
_chemical_formula_moiety 'C42 H38 N2 O6'
_chemical_formula_sum 'C42 H38 N2 O6'
_chemical_formula_weight 666.74
_space_group_crystal_system orthorhombic
_space_group_IT_number 19
_space_group_name_Hall 'P 2ac 2ab'
_space_group_name_H-M_alt 'P 21 21 21'
_atom_sites_solution_hydrogens geom
_atom_sites_solution_primary direct
_audit_creation_date 2020-06-11
_audit_creation_method
;
Olex2 1.2
(compiled 2016.02.19 svn.r3266 for OlexSys, GUI svn.r5155)
;
_audit_update_record
;
2021-03-26 deposited with the CCDC.	2021-07-22 downloaded from the CCDC.
;
_cell_angle_alpha 90
_cell_angle_beta 90
_cell_angle_gamma 90
_cell_formula_units_Z 4
_cell_length_a 9.66433(13)
_cell_length_b 12.43414(15)
_cell_length_c 28.7610(4)
_cell_measurement_reflns_used 7754
_cell_measurement_temperature 150.00(10)
_cell_measurement_theta_max 71.3780
_cell_measurement_theta_min 4.5680
_cell_volume 3456.14(8)
_computing_cell_refinement 'CrysAlisPro 1.171.39.46e (Rigaku OD, 2018)'
_computing_data_collection 'CrysAlisPro 1.171.39.46e (Rigaku OD, 2018)'
_computing_data_reduction 'CrysAlisPro 1.171.39.46e (Rigaku OD, 2018)'
_computing_molecular_graphics 'Olex2 (Dolomanov et al., 2009)'
_computing_publication_material 'Olex2 (Dolomanov et al., 2009)'
_computing_structure_refinement 'ShelXL (Sheldrick, 2015)'
_computing_structure_solution 'ShelXT (Sheldrick, 2015)'
_diffrn_ambient_environment N~2~
_diffrn_ambient_temperature 150.00(10)
_diffrn_detector 'CCD plate'
_diffrn_detector_area_resol_mean 15.9595
_diffrn_detector_type EosS2
_diffrn_measured_fraction_theta_full 1.000
_diffrn_measured_fraction_theta_max 0.989
_diffrn_measurement_details
;
List of Runs (angles in degrees, time in seconds):

  # Type    Start    End  Width  t~exp~   \w     \q     \k     \f   Frames
#--------------------------------------------------------------------------
  1  \w    -53.00  33.00   1.00    1.00    --  -34.98  57.00  90.00   86
  2  \w      1.00  75.00   1.00    1.00    --   34.98 -99.00-120.00   74
  3  \w    -36.00 106.00   1.00    1.00    --   34.98   0.00 150.00  142
  4  \w     23.00  90.00   1.00    1.00    --   34.98-125.00 -60.00   67
  5  \w    -36.00  57.00   1.00    1.00    --   34.98 -38.00 120.00   93
  6  \w     23.00  90.00   1.00    1.00    --   34.98-125.00 -30.00   67
  7  \w     23.00  90.00   1.00    1.00    --   34.98-125.00  30.00   67
  8  \w     37.00 127.00   1.00    2.22    --  106.90 -45.00   0.00   90
  9  \w     36.00 113.00   1.00    2.22    --  106.90-111.00-150.00   77
 10  \w     87.00 175.00   1.00    2.22    --  106.90  61.00 120.00   88
 11  \w     87.00 175.00   1.00    2.22    --  106.90  61.00 -60.00   88
 12  \w     56.00 126.00   1.00    2.22    --  106.90 -45.00 -30.00   70
 13  \w     47.00  73.00   1.00    2.22    --  106.90 -94.00-180.00   26
 14  \w     89.00 163.00   1.00    2.22    --  106.90  45.00  60.00   74
 15  \w     75.00 119.00   1.00    2.22    --  106.90 -61.00 -90.00   44
;
_diffrn_measurement_device 'four-circle diffractometer'
_diffrn_measurement_device_type 'New Gemini, Dual, Cu at home/near, EosS2'
_diffrn_measurement_method '\w scans'
_diffrn_orient_matrix_type 'CrysAlisPro convention (1999,Acta A55,543-557)'
_diffrn_orient_matrix_UB_11 0.0667568000
_diffrn_orient_matrix_UB_12 0.0408910000
_diffrn_orient_matrix_UB_13 0.0453248000
_diffrn_orient_matrix_UB_21 -0.1418542000
_diffrn_orient_matrix_UB_22 -0.0045378000
_diffrn_orient_matrix_UB_23 0.0243698000
_diffrn_orient_matrix_UB_31 0.0289018000
_diffrn_orient_matrix_UB_32 -0.1168350000
_diffrn_orient_matrix_UB_33 0.0149025000
_diffrn_radiation_monochromator graphite
_diffrn_radiation_probe x-ray
_diffrn_radiation_type CuK\a
_diffrn_radiation_wavelength 1.54184
_diffrn_reflns_av_R_equivalents 0.0431
_diffrn_reflns_av_unetI/netI 0.0379
_diffrn_reflns_Laue_measured_fraction_full 1.000
_diffrn_reflns_Laue_measured_fraction_max 0.989
_diffrn_reflns_limit_h_max 11
_diffrn_reflns_limit_h_min -11
_diffrn_reflns_limit_k_max 11
_diffrn_reflns_limit_k_min -15
_diffrn_reflns_limit_l_max 35
_diffrn_reflns_limit_l_min -35
_diffrn_reflns_number 18584
_diffrn_reflns_point_group_measured_fraction_full 1.000
_diffrn_reflns_point_group_measured_fraction_max 0.982
_diffrn_reflns_theta_full 67.684
_diffrn_reflns_theta_max 71.502
_diffrn_reflns_theta_min 3.873
_diffrn_source 'fine-focus sealed X-ray tube'
_diffrn_source_type 'Enhance (Cu) X-ray Source'
_exptl_absorpt_coefficient_mu 0.691
_exptl_absorpt_correction_T_max 1.00000
_exptl_absorpt_correction_T_min 0.79439
_exptl_absorpt_correction_type multi-scan
_exptl_absorpt_process_details
;
CrysAlisPro 1.171.39.46e (Rigaku Oxford Diffraction, 2018)
Empirical absorption correction using spherical harmonics,
 implemented in SCALE3 ABSPACK scaling algorithm.
;
_exptl_crystal_colour 'clear light colourless'
_exptl_crystal_colour_lustre clear
_exptl_crystal_colour_modifier light
_exptl_crystal_colour_primary colourless
_exptl_crystal_density_diffrn 1.281
_exptl_crystal_description block
_exptl_crystal_F_000 1408
_exptl_crystal_size_max 0.6
_exptl_crystal_size_mid 0.5
_exptl_crystal_size_min 0.3
_refine_diff_density_max 0.189
_refine_diff_density_min -0.346
_refine_diff_density_rms 0.064
_refine_ls_abs_structure_details
;
 Flack x determined using 2587 quotients [(I+)-(I-)]/[(I+)+(I-)]
 (Parsons, Flack and Wagner, Acta Cryst. B69 (2013) 249-259).
;
_refine_ls_abs_structure_Flack -0.06(10)
_refine_ls_extinction_method none
_refine_ls_goodness_of_fit_ref 1.037
_refine_ls_hydrogen_treatment constr
_refine_ls_matrix_type full
_refine_ls_number_parameters 455
_refine_ls_number_reflns 6621
_refine_ls_number_restraints 0
_refine_ls_restrained_S_all 1.037
_refine_ls_R_factor_all 0.0501
_refine_ls_R_factor_gt 0.0480
_refine_ls_shift/su_max 0.000
_refine_ls_shift/su_mean 0.000
_refine_ls_structure_factor_coef Fsqd
_refine_ls_weighting_details 'w=1/[\s^2^(Fo^2^)+(0.0919P)^2^] where P=(Fo^2^+2Fc^2^)/3'
_refine_ls_weighting_scheme calc
_refine_ls_wR_factor_gt 0.1242
_refine_ls_wR_factor_ref 0.1274
_reflns_Friedel_coverage 0.759
_reflns_Friedel_fraction_full 1.000
_reflns_Friedel_fraction_max 0.972
_reflns_number_gt 6289
_reflns_number_total 6621
_reflns_threshold_expression 'I > 2\s(I)'
_cod_data_source_file d1sc03517g2.cif
_cod_data_source_block 14
_cod_database_code 1564242
_shelx_space_group_comment
;
The symmetry employed for this shelxl refinement is uniquely defined
by the following loop, which should always be used as a source of
symmetry information in preference to the above space-group names.
They are only intended as comments.
;
_reflns_odcompleteness_completeness 99.18
_reflns_odcompleteness_iscentric 1
_reflns_odcompleteness_theta 66.97
_olex2_refinement_description
;
1. Fixed Uiso
 At 1.2 times of:
  All C(H) groups, All C(H,H) groups
 At 1.5 times of:
  All C(H,H,H) groups
2.a Ternary CH refined with riding coordinates:
 C00B(H00B), C00G(H00G)
2.b Secondary CH2 refined with riding coordinates:
 C00I(H00A,H00C), C00L(H00D,H00E), C00M(H00F,H00H), C00Q(H00I,H00J)
2.c Aromatic/amide H refined with riding coordinates:
 C00S(H00S), C00T(H00T), C00U(H00U), C00V(H00V), C00W(H00W), C00X(H00X),
 C00Y(H00Y), C010(H010), C011(H011), C014(H014), C015(H015), C016(H016),
 C017(H017), C018(H018), C019(H019), C01B(H01G)
2.d Idealised Me refined as rotating group:
 C013(H01A,H01B,H01C), C01A(H01D,H01E,H01F), C01D(H01H,H01I,H01J), C01E(H01K,
 H01L,H01M)
;
_shelx_shelxl_version_number 2014/7
_olex2_date_sample_data_collection 2020-06-11
_olex2_submission_special_instructions 'No special instructions were received'
_oxdiff_exptl_absorpt_empirical_details
;
Empirical correction (ABSPACK) includes:
- Absorption correction using spherical harmonics
- Frame scaling
- Detector area scaling
;
_oxdiff_exptl_absorpt_empirical_full_max 1.456
_oxdiff_exptl_absorpt_empirical_full_min 0.756

loop_
_space_group_symop_operation_xyz
'x, y, z'
'-x+1/2, -y, z+1/2'
'-x, y+1/2, -z+1/2'
'x+1/2, -y+1/2, -z'

loop_
_atom_site_label
_atom_site_type_symbol
_atom_site_fract_x
_atom_site_fract_y
_atom_site_fract_z
_atom_site_U_iso_or_equiv
_atom_site_adp_type
_atom_site_occupancy
_atom_site_site_symmetry_order
_atom_site_calc_flag
_atom_site_refinement_flags_posn
_atom_site_refinement_flags_adp
_atom_site_refinement_flags_occupancy
_atom_site_disorder_assembly
_atom_site_disorder_group
O001 O 0.74879(18) 0.37899(13) 0.58694(5) 0.0245(3) Uani 1 1 d . . . . .
O002 O 0.65928(17) 0.52970(13) 0.65090(5) 0.0233(3) Uani 1 1 d . . . . .
O003 O 0.44451(18) 0.66207(14) 0.76181(6) 0.0274(4) Uani 1 1 d . . . . .
O004 O 0.3563(2) 0.45788(17) 0.60143(7) 0.0396(5) Uani 1 1 d . . . . .
O005 O 0.6903(2) 0.80265(16) 0.74269(7) 0.0391(4) Uani 1 1 d . . . . .
O006 O 0.5090(2) 0.31398(15) 0.52145(6) 0.0372(4) Uani 1 1 d . . . . .
N007 N 0.6472(3) 0.16548(18) 0.53344(8) 0.0352(5) Uani 1 1 d . . . . .
N008 N 0.7553(3) 0.7250(2) 0.81205(9) 0.0419(6) Uani 1 1 d . . . . .
C009 C 0.5858(2) 0.58351(18) 0.68509(8) 0.0219(4) Uani 1 1 d . . . . .
C00A C 0.4842(2) 0.65219(18) 0.67717(8) 0.0240(5) Uani 1 1 d . . . . .
C00B C 0.4124(2) 0.70813(19) 0.71719(8) 0.0254(5) Uani 1 1 d . . . . .
H00B H 0.4403 0.7839 0.7173 0.031 Uiso 1 1 calc R . . . .
C00C C 0.4761(3) 0.4400(2) 0.61051(8) 0.0273(5) Uani 1 1 d . . . . .
C00D C 0.5897(3) 0.26212(19) 0.54481(8) 0.0298(5) Uani 1 1 d . . . . .
C00E C 0.7243(3) 0.1964(2) 0.60768(9) 0.0306(5) Uani 1 1 d . . . . .
C00F C 0.2564(3) 0.7025(2) 0.71298(8) 0.0280(5) Uani 1 1 d . . . . .
C00G C 0.6956(3) 0.48030(18) 0.57110(7) 0.0239(5) Uani 1 1 d . . . . .
H00G H 0.6478 0.4688 0.5415 0.029 Uiso 1 1 calc R . . . .
C00H C 0.6477(3) 0.29569(19) 0.59283(8) 0.0266(5) Uani 1 1 d . . . . .
C00I C 0.5374(3) 0.6361(2) 0.59262(8) 0.0297(5) Uani 1 1 d . . . . .
H00A H 0.4902 0.6309 0.5629 0.036 Uiso 1 1 calc R . . . .
H00C H 0.6152 0.6847 0.5889 0.036 Uiso 1 1 calc R . . . .
C00J C 0.8190(3) 0.55143(19) 0.56255(9) 0.0292(5) Uani 1 1 d . . . . .
C00K C 0.5900(2) 0.52600(19) 0.60665(8) 0.0235(5) Uani 1 1 d . . . . .
C00L C 0.4377(3) 0.6815(2) 0.62918(8) 0.0296(5) Uani 1 1 d . . . . .
H00D H 0.4335 0.7591 0.6263 0.036 Uiso 1 1 calc R . . . .
H00E H 0.3456 0.6531 0.6238 0.036 Uiso 1 1 calc R . . . .
C00M C 0.5299(3) 0.3317(2) 0.62519(8) 0.0294(5) Uani 1 1 d . . . . .
H00F H 0.4555 0.2794 0.6242 0.035 Uiso 1 1 calc R . . . .
H00H H 0.5637 0.3356 0.6569 0.035 Uiso 1 1 calc R . . . .
C00N C 0.6805(3) 0.7311(2) 0.77159(9) 0.0321(5) Uani 1 1 d . . . . .
C00O C 0.5851(3) 0.6322(2) 0.76939(8) 0.0266(5) Uani 1 1 d . . . . .
C00P C 0.5988(3) 0.5868(2) 0.81758(8) 0.0339(6) Uani 1 1 d . . . . .
C00Q C 0.6334(3) 0.55155(19) 0.73250(8) 0.0253(5) Uani 1 1 d . . . . .
H00I H 0.7336 0.5474 0.7329 0.030 Uiso 1 1 calc R . . . .
H00J H 0.5972 0.4808 0.7399 0.030 Uiso 1 1 calc R . . . .
C00R C 0.7282(3) 0.1243(2) 0.57060(9) 0.0349(6) Uani 1 1 d . . . . .
C00S C 0.1805(3) 0.7950(2) 0.70374(10) 0.0366(6) Uani 1 1 d . . . . .
H00S H 0.2252 0.8609 0.7009 0.044 Uiso 1 1 calc R . . . .
C00T C 0.1889(3) 0.6055(2) 0.71727(10) 0.0368(6) Uani 1 1 d . . . . .
H00T H 0.2390 0.5434 0.7237 0.044 Uiso 1 1 calc R . . . .
C00U C 0.7867(3) 0.1736(2) 0.64942(9) 0.0370(6) Uani 1 1 d . . . . .
H00U H 0.7824 0.2215 0.6742 0.044 Uiso 1 1 calc R . . . .
C00V C 0.5213(4) 0.5082(2) 0.83814(10) 0.0464(8) Uani 1 1 d . . . . .
H00V H 0.4521 0.4721 0.8219 0.056 Uiso 1 1 calc R . . . .
C00W C 0.0461(3) 0.6000(3) 0.71195(11) 0.0448(7) Uani 1 1 d . . . . .
H00W H 0.0009 0.5343 0.7150 0.054 Uiso 1 1 calc R . . . .
C00X C 0.8233(4) 0.6136(2) 0.52235(10) 0.0423(7) Uani 1 1 d . . . . .
H00X H 0.7501 0.6118 0.5014 0.051 Uiso 1 1 calc R . . . .
C00Y C -0.0289(3) 0.6916(3) 0.70209(11) 0.0455(7) Uani 1 1 d . . . . .
H00Y H -0.1241 0.6874 0.6977 0.055 Uiso 1 1 calc R . . . .
C00Z C 0.7032(3) 0.6418(3) 0.84110(9) 0.0435(7) Uani 1 1 d . . . . .
C010 C 0.0375(3) 0.7888(3) 0.69873(11) 0.0468(7) Uani 1 1 d . . . . .
H010 H -0.0133 0.8510 0.6931 0.056 Uiso 1 1 calc R . . . .
C011 C 0.9285(3) 0.5547(3) 0.59343(11) 0.0423(7) Uani 1 1 d . . . . .
H011 H 0.9267 0.5126 0.6201 0.051 Uiso 1 1 calc R . . . .
C012 C 0.8028(4) 0.0298(2) 0.57269(12) 0.0470(8) Uani 1 1 d . . . . .
C013 C 0.6013(4) 0.1072(2) 0.49201(10) 0.0458(7) Uani 1 1 d . . . . .
H01A H 0.5290 0.1471 0.4769 0.069 Uiso 1 1 calc GR . . . .
H01B H 0.5670 0.0378 0.5009 0.069 Uiso 1 1 calc GR . . . .
H01C H 0.6778 0.0986 0.4710 0.069 Uiso 1 1 calc GR . . . .
C014 C 0.8566(4) 0.0764(3) 0.65342(11) 0.0503(8) Uani 1 1 d . . . . .
H014 H 0.8981 0.0576 0.6814 0.060 Uiso 1 1 calc R . . . .
C015 C 0.9370(5) 0.6783(2) 0.51373(16) 0.0643(12) Uani 1 1 d . . . . .
H015 H 0.9402 0.7195 0.4868 0.077 Uiso 1 1 calc R . . . .
C016 C 0.5506(5) 0.4843(3) 0.88467(12) 0.0684(14) Uani 1 1 d . . . . .
H016 H 0.4998 0.4318 0.9001 0.082 Uiso 1 1 calc R . . . .
C017 C 1.0413(4) 0.6209(3) 0.58457(15) 0.0600(10) Uani 1 1 d . . . . .
H017 H 1.1142 0.6239 0.6056 0.072 Uiso 1 1 calc R . . . .
C018 C 1.0455(5) 0.6822(3) 0.54470(18) 0.0706(14) Uani 1 1 d . . . . .
H018 H 1.1215 0.7260 0.5387 0.085 Uiso 1 1 calc R . . . .
C019 C 0.8645(4) 0.0078(3) 0.61572(13) 0.0541(9) Uani 1 1 d . . . . .
H019 H 0.9133 -0.0562 0.6191 0.065 Uiso 1 1 calc R . . . .
C01A C 0.8587(4) 0.8056(3) 0.82273(15) 0.0623(11) Uani 1 1 d . . . . .
H01D H 0.8789 0.8466 0.7953 0.093 Uiso 1 1 calc GR . . . .
H01E H 0.9416 0.7709 0.8334 0.093 Uiso 1 1 calc GR . . . .
H01F H 0.8243 0.8526 0.8465 0.093 Uiso 1 1 calc GR . . . .
C01B C 0.6547(6) 0.5385(4) 0.90763(11) 0.0770(16) Uani 1 1 d . . . . .
H01G H 0.6723 0.5205 0.9384 0.092 Uiso 1 1 calc R . . . .
C01C C 0.7355(5) 0.6191(4) 0.88716(11) 0.0657(13) Uani 1 1 d . . . . .
C01D C 0.8252(5) -0.0468(3) 0.53240(16) 0.0715(13) Uani 1 1 d . . . . .
H01H H 0.7405 -0.0841 0.5258 0.107 Uiso 1 1 calc GR . . . .
H01I H 0.8958 -0.0979 0.5404 0.107 Uiso 1 1 calc GR . . . .
H01J H 0.8536 -0.0069 0.5055 0.107 Uiso 1 1 calc GR . . . .
C01E C 0.8396(6) 0.6793(5) 0.91619(15) 0.104(2) Uani 1 1 d . . . . .
H01K H 0.9293 0.6739 0.9020 0.156 Uiso 1 1 calc GR . . . .
H01L H 0.8427 0.6488 0.9468 0.156 Uiso 1 1 calc GR . . . .
H01M H 0.8131 0.7536 0.9182 0.156 Uiso 1 1 calc GR . . . .

loop_
_atom_site_aniso_label
_atom_site_aniso_U_11
_atom_site_aniso_U_22
_atom_site_aniso_U_33
_atom_site_aniso_U_23
_atom_site_aniso_U_13
_atom_site_aniso_U_12
O001 0.0293(8) 0.0207(7) 0.0235(7) -0.0006(6) 0.0052(6) -0.0017(7)
O002 0.0253(8) 0.0259(8) 0.0187(7) -0.0026(6) 0.0000(6) 0.0024(6)
O003 0.0277(9) 0.0330(9) 0.0216(7) -0.0035(7) 0.0013(6) 0.0059(7)
O004 0.0281(9) 0.0442(11) 0.0466(11) -0.0069(9) -0.0019(8) -0.0016(8)
O005 0.0346(10) 0.0357(10) 0.0471(11) -0.0008(9) -0.0016(8) -0.0004(8)
O006 0.0478(11) 0.0345(10) 0.0293(8) -0.0041(8) -0.0056(8) -0.0002(9)
N007 0.0500(13) 0.0269(10) 0.0287(10) -0.0070(9) 0.0042(10) -0.0029(10)
N008 0.0381(12) 0.0485(13) 0.0390(13) -0.0194(11) -0.0134(10) 0.0141(11)
C009 0.0243(10) 0.0218(10) 0.0196(10) -0.0023(8) 0.0013(8) 0.0012(9)
C00A 0.0242(11) 0.0246(11) 0.0232(11) -0.0016(8) -0.0001(8) -0.0009(9)
C00B 0.0277(11) 0.0254(10) 0.0232(10) -0.0022(9) -0.0002(9) 0.0043(9)
C00C 0.0282(12) 0.0330(13) 0.0207(9) -0.0052(9) 0.0030(9) -0.0028(10)
C00D 0.0384(13) 0.0264(11) 0.0245(10) -0.0029(9) 0.0050(10) -0.0085(10)
C00E 0.0383(13) 0.0249(12) 0.0287(12) 0.0023(10) 0.0074(10) -0.0041(10)
C00F 0.0251(11) 0.0365(13) 0.0224(10) -0.0055(9) 0.0018(9) 0.0066(10)
C00G 0.0312(12) 0.0237(10) 0.0167(9) -0.0019(8) 0.0015(8) -0.0015(9)
C00H 0.0339(12) 0.0242(11) 0.0218(10) -0.0015(9) 0.0055(9) -0.0039(10)
C00I 0.0365(13) 0.0312(12) 0.0215(10) 0.0027(9) 0.0012(9) 0.0040(10)
C00J 0.0367(13) 0.0222(11) 0.0285(11) -0.0038(9) 0.0125(10) -0.0017(10)
C00K 0.0269(11) 0.0261(11) 0.0175(10) -0.0025(8) 0.0017(9) -0.0012(9)
C00L 0.0353(12) 0.0304(12) 0.0232(10) 0.0016(10) 0.0002(9) 0.0084(10)
C00M 0.0352(12) 0.0297(12) 0.0232(10) -0.0016(10) 0.0069(9) -0.0084(10)
C00N 0.0287(12) 0.0347(13) 0.0329(12) -0.0113(11) -0.0033(10) 0.0097(10)
C00O 0.0291(11) 0.0308(12) 0.0198(10) -0.0024(9) -0.0025(9) 0.0078(10)
C00P 0.0440(15) 0.0374(14) 0.0204(11) -0.0028(10) 0.0020(10) 0.0177(12)
C00Q 0.0289(11) 0.0276(11) 0.0193(10) -0.0021(9) -0.0010(9) 0.0053(9)
C00R 0.0466(16) 0.0249(11) 0.0332(12) 0.0005(11) 0.0075(11) -0.0033(11)
C00S 0.0343(13) 0.0367(13) 0.0388(14) -0.0042(11) -0.0043(11) 0.0077(11)
C00T 0.0311(13) 0.0403(14) 0.0389(13) 0.0006(12) 0.0026(11) 0.0046(11)
C00U 0.0475(15) 0.0343(13) 0.0292(11) 0.0028(11) 0.0049(11) 0.0007(12)
C00V 0.066(2) 0.0429(16) 0.0306(14) 0.0068(12) 0.0153(13) 0.0232(15)
C00W 0.0332(15) 0.0529(18) 0.0483(16) -0.0020(14) 0.0041(12) -0.0049(13)
C00X 0.0602(19) 0.0264(12) 0.0404(14) 0.0054(11) 0.0227(13) 0.0074(13)
C00Y 0.0236(12) 0.069(2) 0.0438(15) -0.0073(15) 0.0009(11) 0.0044(14)
C00Z 0.0522(17) 0.0508(16) 0.0274(13) -0.0151(12) -0.0110(12) 0.0286(14)
C010 0.0366(15) 0.0578(18) 0.0461(15) -0.0057(14) -0.0038(12) 0.0201(14)
C011 0.0385(15) 0.0468(16) 0.0416(14) -0.0088(13) 0.0115(12) -0.0093(13)
C012 0.064(2) 0.0297(13) 0.0479(17) 0.0001(13) 0.0097(15) 0.0036(14)
C013 0.074(2) 0.0340(14) 0.0297(12) -0.0106(11) 0.0039(13) -0.0085(15)
C014 0.066(2) 0.0432(16) 0.0414(15) 0.0120(13) 0.0030(15) 0.0070(16)
C015 0.086(3) 0.0256(13) 0.081(3) 0.0071(16) 0.055(2) -0.0013(17)
C016 0.116(4) 0.058(2) 0.0312(16) 0.0137(15) 0.027(2) 0.049(2)
C017 0.0432(18) 0.060(2) 0.077(2) -0.025(2) 0.0198(17) -0.0185(17)
C018 0.066(3) 0.0385(16) 0.108(3) -0.021(2) 0.056(3) -0.0233(17)
C019 0.075(2) 0.0331(15) 0.0544(19) 0.0083(14) 0.0082(17) 0.0149(16)
C01A 0.0417(17) 0.066(2) 0.079(2) -0.037(2) -0.0232(17) 0.0094(17)
C01B 0.124(4) 0.086(3) 0.0211(14) 0.0008(17) -0.0045(19) 0.069(3)
C01C 0.089(3) 0.079(3) 0.0290(14) -0.0150(17) -0.0189(17) 0.056(2)
C01D 0.102(4) 0.0434(19) 0.069(2) -0.0181(18) 0.000(2) 0.027(2)
C01E 0.125(4) 0.134(5) 0.053(2) -0.045(3) -0.059(3) 0.067(4)

loop_
_atom_type_symbol
_atom_type_description
_atom_type_scat_dispersion_real
_atom_type_scat_dispersion_imag
_atom_type_scat_source
C C 0.0181 0.0091 'International Tables Vol C Tables 4.2.6.8 and 6.1.1.4'
H H 0.0000 0.0000 'International Tables Vol C Tables 4.2.6.8 and 6.1.1.4'
N N 0.0311 0.0180 'International Tables Vol C Tables 4.2.6.8 and 6.1.1.4'
O O 0.0492 0.0322 'International Tables Vol C Tables 4.2.6.8 and 6.1.1.4'

loop_
_geom_angle_atom_site_label_1
_geom_angle_atom_site_label_2
_geom_angle_atom_site_label_3
_geom_angle
_geom_angle_site_symmetry_1
_geom_angle_site_symmetry_3
_geom_angle_publ_flag
C00H O001 C00G 115.32(19) . . ?
C009 O002 C00K 113.88(17) . . ?
C00O O003 C00B 116.45(18) . . ?
C00D N007 C00R 111.2(2) . . ?
C00D N007 C013 120.5(3) . . ?
C00R N007 C013 127.0(2) . . ?
C00N N008 C00Z 110.6(2) . . ?
C00N N008 C01A 120.4(3) . . ?
C00Z N008 C01A 128.6(3) . . ?
O002 C009 C00Q 111.22(19) . . ?
C00A C009 O002 124.8(2) . . ?
C00A C009 C00Q 123.9(2) . . ?
C009 C00A C00B 120.5(2) . . ?
C009 C00A C00L 122.6(2) . . ?
C00L C00A C00B 116.9(2) . . ?
O003 C00B C00A 113.35(18) . . ?
O003 C00B H00B 108.6 . . ?
O003 C00B C00F 105.53(19) . . ?
C00A C00B H00B 108.6 . . ?
C00A C00B C00F 112.0(2) . . ?
C00F C00B H00B 108.6 . . ?
O004 C00C C00K 122.9(2) . . ?
O004 C00C C00M 123.9(2) . . ?
C00M C00C C00K 113.2(2) . . ?
O006 C00D N007 126.6(2) . . ?
O006 C00D C00H 125.7(2) . . ?
N007 C00D C00H 107.7(2) . . ?
C00R C00E C00H 108.9(2) . . ?
C00U C00E C00H 129.4(2) . . ?
C00U C00E C00R 121.6(3) . . ?
C00S C00F C00B 120.2(2) . . ?
C00T C00F C00B 120.3(2) . . ?
C00T C00F C00S 119.5(2) . . ?
O001 C00G H00G 108.5 . . ?
O001 C00G C00J 106.5(2) . . ?
O001 C00G C00K 110.35(18) . . ?
C00J C00G H00G 108.5 . . ?
C00J C00G C00K 114.41(18) . . ?
C00K C00G H00G 108.5 . . ?
O001 C00H C00D 109.65(18) . . ?
O001 C00H C00E 107.0(2) . . ?
O001 C00H C00M 111.44(18) . . ?
C00E C00H C00D 102.15(19) . . ?
C00E C00H C00M 115.6(2) . . ?
C00M C00H C00D 110.5(2) . . ?
H00A C00I H00C 108.0 . . ?
C00K C00I H00A 109.4 . . ?
C00K C00I H00C 109.4 . . ?
C00K C00I C00L 111.1(2) . . ?
C00L C00I H00A 109.4 . . ?
C00L C00I H00C 109.4 . . ?
C00X C00J C00G 119.1(3) . . ?
C011 C00J C00G 121.3(2) . . ?
C011 C00J C00X 119.6(3) . . ?
O002 C00K C00C 106.94(18) . . ?
O002 C00K C00G 106.78(18) . . ?
O002 C00K C00I 111.27(18) . . ?
C00C C00K C00G 105.29(18) . . ?
C00I C00K C00C 114.0(2) . . ?
C00I C00K C00G 112.08(19) . . ?
C00A C00L C00I 110.7(2) . . ?
C00A C00L H00D 109.5 . . ?
C00A C00L H00E 109.5 . . ?
C00I C00L H00D 109.5 . . ?
C00I C00L H00E 109.5 . . ?
H00D C00L H00E 108.1 . . ?
C00C C00M C00H 110.3(2) . . ?
C00C C00M H00F 109.6 . . ?
C00C C00M H00H 109.6 . . ?
C00H C00M H00F 109.6 . . ?
C00H C00M H00H 109.6 . . ?
H00F C00M H00H 108.1 . . ?
O005 C00N N008 125.2(3) . . ?
O005 C00N C00O 126.9(2) . . ?
N008 C00N C00O 107.8(2) . . ?
O003 C00O C00N 111.66(19) . . ?
O003 C00O C00P 108.8(2) . . ?
O003 C00O C00Q 110.76(19) . . ?
C00P C00O C00N 102.1(2) . . ?
C00P C00O C00Q 111.47(19) . . ?
C00Q C00O C00N 111.7(2) . . ?
C00V C00P C00O 128.3(3) . . ?
C00V C00P C00Z 122.5(3) . . ?
C00Z C00P C00O 109.1(3) . . ?
C009 C00Q C00O 111.37(19) . . ?
C009 C00Q H00I 109.4 . . ?
C009 C00Q H00J 109.4 . . ?
C00O C00Q H00I 109.4 . . ?
C00O C00Q H00J 109.4 . . ?
H00I C00Q H00J 108.0 . . ?
C00E C00R N007 109.2(2) . . ?
C012 C00R N007 128.9(3) . . ?
C012 C00R C00E 121.9(3) . . ?
C00F C00S H00S 120.1 . . ?
C00F C00S C010 119.9(3) . . ?
C010 C00S H00S 120.1 . . ?
C00F C00T H00T 119.9 . . ?
C00F C00T C00W 120.2(3) . . ?
C00W C00T H00T 119.9 . . ?
C00E C00U H00U 121.1 . . ?
C00E C00U C014 117.8(3) . . ?
C014 C00U H00U 121.1 . . ?
C00P C00V H00V 121.5 . . ?
C00P C00V C016 117.0(4) . . ?
C016 C00V H00V 121.5 . . ?
C00T C00W H00W 119.9 . . ?
C00Y C00W C00T 120.2(3) . . ?
C00Y C00W H00W 119.9 . . ?
C00J C00X H00X 120.1 . . ?
C015 C00X C00J 119.7(4) . . ?
C015 C00X H00X 120.1 . . ?
C00W C00Y H00Y 120.1 . . ?
C010 C00Y C00W 119.8(3) . . ?
C010 C00Y H00Y 120.1 . . ?
C00P C00Z N008 109.1(2) . . ?
C01C C00Z N008 128.9(4) . . ?
C01C C00Z C00P 121.7(4) . . ?
C00S C010 H010 119.8 . . ?
C00Y C010 C00S 120.4(3) . . ?
C00Y C010 H010 119.8 . . ?
C00J C011 H011 120.0 . . ?
C00J C011 C017 120.0(3) . . ?
C017 C011 H011 120.0 . . ?
C00R C012 C019 115.3(3) . . ?
C00R C012 C01D 125.2(3) . . ?
C019 C012 C01D 119.5(3) . . ?
N007 C013 H01A 109.5 . . ?
N007 C013 H01B 109.5 . . ?
N007 C013 H01C 109.5 . . ?
H01A C013 H01B 109.5 . . ?
H01A C013 H01C 109.5 . . ?
H01B C013 H01C 109.5 . . ?
C00U C014 H014 120.0 . . ?
C019 C014 C00U 119.9(3) . . ?
C019 C014 H014 120.0 . . ?
C00X C015 H015 119.7 . . ?
C018 C015 C00X 120.6(4) . . ?
C018 C015 H015 119.7 . . ?
C00V C016 H016 119.9 . . ?
C01B C016 C00V 120.1(4) . . ?
C01B C016 H016 119.9 . . ?
C011 C017 H017 119.9 . . ?
C018 C017 C011 120.2(4) . . ?
C018 C017 H017 119.9 . . ?
C015 C018 H018 120.1 . . ?
C017 C018 C015 119.8(3) . . ?
C017 C018 H018 120.1 . . ?
C012 C019 H019 118.3 . . ?
C014 C019 C012 123.3(3) . . ?
C014 C019 H019 118.3 . . ?
N008 C01A H01D 109.5 . . ?
N008 C01A H01E 109.5 . . ?
N008 C01A H01F 109.5 . . ?
H01D C01A H01E 109.5 . . ?
H01D C01A H01F 109.5 . . ?
H01E C01A H01F 109.5 . . ?
C016 C01B H01G 118.1 . . ?
C016 C01B C01C 123.7(3) . . ?
C01C C01B H01G 118.1 . . ?
C00Z C01C C01B 114.9(4) . . ?
C00Z C01C C01E 125.2(5) . . ?
C01B C01C C01E 119.7(4) . . ?
C012 C01D H01H 109.5 . . ?
C012 C01D H01I 109.5 . . ?
C012 C01D H01J 109.5 . . ?
H01H C01D H01I 109.5 . . ?
H01H C01D H01J 109.5 . . ?
H01I C01D H01J 109.5 . . ?
C01C C01E H01K 109.5 . . ?
C01C C01E H01L 109.5 . . ?
C01C C01E H01M 109.5 . . ?
H01K C01E H01L 109.5 . . ?
H01K C01E H01M 109.5 . . ?
H01L C01E H01M 109.5 . . ?

loop_
_geom_bond_atom_site_label_1
_geom_bond_atom_site_label_2
_geom_bond_distance
_geom_bond_site_symmetry_2
_geom_bond_publ_flag
O001 C00G 1.435(3) . ?
O001 C00H 1.434(3) . ?
O002 C009 1.385(3) . ?
O002 C00K 1.439(3) . ?
O003 C00B 1.439(3) . ?
O003 C00O 1.426(3) . ?
O004 C00C 1.207(3) . ?
O005 C00N 1.221(3) . ?
O006 C00D 1.214(3) . ?
N007 C00D 1.364(3) . ?
N007 C00R 1.420(4) . ?
N007 C013 1.463(3) . ?
N008 C00N 1.372(3) . ?
N008 C00Z 1.422(5) . ?
N008 C01A 1.448(4) . ?
C009 C00A 1.321(3) . ?
C009 C00Q 1.493(3) . ?
C00A C00B 1.513(3) . ?
C00A C00L 1.497(3) . ?
C00B H00B 0.9800 . ?
C00B C00F 1.514(3) . ?
C00C C00K 1.539(3) . ?
C00C C00M 1.504(4) . ?
C00D C00H 1.548(3) . ?
C00E C00H 1.501(4) . ?
C00E C00R 1.393(4) . ?
C00E C00U 1.374(4) . ?
C00F C00S 1.389(4) . ?
C00F C00T 1.377(4) . ?
C00G H00G 0.9800 . ?
C00G C00J 1.505(3) . ?
C00G C00K 1.552(3) . ?
C00H C00M 1.537(3) . ?
C00I H00A 0.9700 . ?
C00I H00C 0.9700 . ?
C00I C00K 1.515(3) . ?
C00I C00L 1.534(3) . ?
C00J C00X 1.392(4) . ?
C00J C011 1.382(4) . ?
C00L H00D 0.9700 . ?
C00L H00E 0.9700 . ?
C00M H00F 0.9700 . ?
C00M H00H 0.9700 . ?
C00N C00O 1.538(4) . ?
C00O C00P 1.502(3) . ?
C00O C00Q 1.533(3) . ?
C00P C00V 1.367(5) . ?
C00P C00Z 1.394(5) . ?
C00Q H00I 0.9700 . ?
C00Q H00J 0.9700 . ?
C00R C012 1.380(4) . ?
C00S H00S 0.9300 . ?
C00S C010 1.392(4) . ?
C00T H00T 0.9300 . ?
C00T C00W 1.391(4) . ?
C00U H00U 0.9300 . ?
C00U C014 1.388(4) . ?
C00V H00V 0.9300 . ?
C00V C016 1.400(4) . ?
C00W H00W 0.9300 . ?
C00W C00Y 1.379(5) . ?
C00X H00X 0.9300 . ?
C00X C015 1.384(5) . ?
C00Y H00Y 0.9300 . ?
C00Y C010 1.372(5) . ?
C00Z C01C 1.390(4) . ?
C010 H010 0.9300 . ?
C011 H011 0.9300 . ?
C011 C017 1.390(4) . ?
C012 C019 1.401(5) . ?
C012 C01D 1.515(5) . ?
C013 H01A 0.9600 . ?
C013 H01B 0.9600 . ?
C013 H01C 0.9600 . ?
C014 H014 0.9300 . ?
C014 C019 1.382(5) . ?
C015 H015 0.9300 . ?
C015 C018 1.377(7) . ?
C016 H016 0.9300 . ?
C016 C01B 1.379(8) . ?
C017 H017 0.9300 . ?
C017 C018 1.377(7) . ?
C018 H018 0.9300 . ?
C019 H019 0.9300 . ?
C01A H01D 0.9600 . ?
C01A H01E 0.9600 . ?
C01A H01F 0.9600 . ?
C01B H01G 0.9300 . ?
C01B C01C 1.400(7) . ?
C01C C01E 1.507(7) . ?
C01D H01H 0.9600 . ?
C01D H01I 0.9600 . ?
C01D H01J 0.9600 . ?
C01E H01K 0.9600 . ?
C01E H01L 0.9600 . ?
C01E H01M 0.9600 . ?
